data_4125285
loop_
_publ_author_name
'Xia, Mingjun'
'Jiang, Xingxing'
'Lin, Zheshuai'
'Li, Rukang'

_publ_section_title
;
 &quot;All-Three-in-One&quot;: A New Bismuth-Tellurium-Borate Bi3TeBO9
 Exhibiting Strong Second Harmonic Generation Response.
;
_journal_issue 43
_journal_name_full 'Journal of the American Chemical Society'
_journal_page_first 14190
_journal_page_last 14193
_journal_paper_doi 10.1021/jacs.6b08813
_journal_volume 138
_journal_year 2016
_chemical_formula_sum 'B Bi3 O9 Te'
_chemical_formula_weight 909.35
_chemical_name_systematic
; 
 ? 
;
_space_group_IT_number 173
_symmetry_cell_setting hexagonal
_symmetry_space_group_name_Hall 'P 6c'
_symmetry_space_group_name_H-M 'P 63'
_atom_sites_solution_hydrogens none
_atom_sites_solution_primary direct
_atom_sites_solution_secondary difmap
_audit_creation_method SHELXL-97
_cell_angle_alpha 90.00
_cell_angle_beta 90.00
_cell_angle_gamma 120.00
_cell_formula_units_Z 2
_cell_length_a 8.7510(12)
_cell_length_b 8.7510(12)
_cell_length_c 5.8981(12)
_cell_measurement_reflns_used 1741
_cell_measurement_temperature 293(2)
_cell_measurement_theta_max 31.4764
_cell_measurement_theta_min 2.6877
_cell_volume 391.16(11)
_computing_structure_refinement 'SHELXL-97 (Sheldrick, 1997)'
_computing_structure_solution 'SHELXS-97 (Sheldrick, 1990)'
_diffrn_ambient_temperature 293(2)
_diffrn_measured_fraction_theta_full 0.998
_diffrn_measured_fraction_theta_max 0.998
_diffrn_measurement_device_type 'Rigaku AFC'
_diffrn_radiation_monochromator graphite
_diffrn_radiation_source 'fine-focus sealed tube'
_diffrn_radiation_type MoK\a
_diffrn_radiation_wavelength 0.71073
_diffrn_reflns_av_R_equivalents 0.0672
_diffrn_reflns_av_sigmaI/netI 0.0532
_diffrn_reflns_limit_h_max 12
_diffrn_reflns_limit_h_min -12
_diffrn_reflns_limit_k_max 11
_diffrn_reflns_limit_k_min -12
_diffrn_reflns_limit_l_max 8
_diffrn_reflns_limit_l_min -8
_diffrn_reflns_number 5207
_diffrn_reflns_theta_full 31.48
_diffrn_reflns_theta_max 31.48
_diffrn_reflns_theta_min 2.69
_exptl_absorpt_coefficient_mu 70.998
_exptl_crystal_colour colorless
_exptl_crystal_density_diffrn 7.721
_exptl_crystal_density_method 'not measured'
_exptl_crystal_description chip
_exptl_crystal_F_000 756
_refine_diff_density_max 2.101
_refine_diff_density_min -2.696
_refine_diff_density_rms 0.469
_refine_ls_abs_structure_details 'Flack H D (1983), Acta Cryst. A39, 876-881'
_refine_ls_abs_structure_Flack 0.021(15)
_refine_ls_extinction_coef 0.0068(3)
_refine_ls_extinction_expression Fc^*^=kFc[1+0.001xFc^2^\l^3^/sin(2\q)]^-1/4^
_refine_ls_extinction_method SHELXL
_refine_ls_goodness_of_fit_ref 0.985
_refine_ls_hydrogen_treatment none
_refine_ls_matrix_type full
_refine_ls_number_parameters 45
_refine_ls_number_reflns 856
_refine_ls_number_restraints 19
_refine_ls_restrained_S_all 0.975
_refine_ls_R_factor_all 0.0275
_refine_ls_R_factor_gt 0.0250
_refine_ls_shift/su_max 0.000
_refine_ls_shift/su_mean 0.000
_refine_ls_structure_factor_coef Fsqd
_refine_ls_weighting_details 'calc w=1/[\s^2^(Fo^2^)+(0.0123P)^2^+0.0000P] where P=(Fo^2^+2Fc^2^)/3'
_refine_ls_weighting_scheme calc
_refine_ls_wR_factor_gt 0.0465
_refine_ls_wR_factor_ref 0.0469
_reflns_number_gt 786
_reflns_number_total 856
_reflns_threshold_expression >2sigma(I)
_cod_data_source_file ja6b08813_si_002.cif
_cod_data_source_block shelxl
_cod_depositor_comments
;
The following automatic conversions were performed:

'_symmetry_cell_setting' value 'Hexagonal' changed to 'hexagonal'
according to
/usr/data/users/saulius/crontab/automatic-downloads/rss-feeds/ACS/lib/dictionaries/cif_core.dic
dictionary named 'cif_core.dic' version 2.4.2 from 2011-04-26.

Automatic conversion script
Id: cif_fix_values 4268 2015-11-12 08:31:59Z antanas 

 Adding full bibliography for 4125285.cif.
;
_cod_original_sg_symbol_H-M P6(3)
_cod_database_code 4125285

loop_
_symmetry_equiv_pos_as_xyz
'x, y, z'
'-y, x-y, z'
'-x+y, -x, z'
'-x, -y, z+1/2'
'y, -x+y, z+1/2'
'x-y, x, z+1/2'

loop_
_atom_site_label
_atom_site_type_symbol
_atom_site_fract_x
_atom_site_fract_y
_atom_site_fract_z
_atom_site_U_iso_or_equiv
_atom_site_adp_type
_atom_site_occupancy
_atom_site_symmetry_multiplicity
_atom_site_calc_flag
_atom_site_refinement_flags
Bi1 Bi 0.29827(3) 0.34622(3) 0.10689(12) 0.00170(9) Uani 1 1 d .
Te1 Te 0.6667 0.3333 0.0813(2) 0.0007(2) Uani 1 3 d SU
O1 O 0.4599(9) 0.2464(9) 0.2679(12) 0.0035(13) Uani 1 1 d U
O2 O 0.5407(8) 0.4147(8) -0.1042(13) 0.0034(14) Uani 1 1 d .
O3 O 0.1009(9) 0.1813(8) 0.4333(13) 0.0032(12) Uani 1 1 d U
B1 B 0.0000 0.0000 0.425(3) 0.005(4) Uani 1 3 d S

loop_
_atom_site_aniso_label
_atom_site_aniso_U_11
_atom_site_aniso_U_22
_atom_site_aniso_U_33
_atom_site_aniso_U_23
_atom_site_aniso_U_13
_atom_site_aniso_U_12
Bi1 0.00197(13) 0.00214(13) 0.00124(17) 0.0000(2) -0.0002(2) 0.00121(10)
Te1 0.0010(2) 0.0010(2) 0.0002(5) 0.000 0.000 0.00049(11)
O1 0.0038(15) 0.0033(16) 0.0037(16) -0.0006(9) 0.0008(9) 0.0020(10)
O2 0.002(3) 0.001(3) 0.006(4) -0.001(2) -0.002(2) 0.001(2)
O3 0.0035(15) 0.0032(15) 0.0027(16) -0.0010(9) 0.0005(9) 0.0015(10)
B1 0.005(5) 0.005(5) 0.005(10) 0.000 0.000 0.003(2)

loop_
_atom_type_symbol
_atom_type_description
_atom_type_scat_dispersion_real
_atom_type_scat_dispersion_imag
_atom_type_scat_source
B B 0.0013 0.0007 'International Tables Vol C Tables 4.2.6.8 and 6.1.1.4'
O O 0.0106 0.0060 'International Tables Vol C Tables 4.2.6.8 and 6.1.1.4'
Te Te -0.5308 1.6751 'International Tables Vol C Tables 4.2.6.8 and 6.1.1.4'
Bi Bi -4.1077 10.2566 'International Tables Vol C Tables 4.2.6.8 and 6.1.1.4'

loop_
_geom_angle_atom_site_label_1
_geom_angle_atom_site_label_2
_geom_angle_atom_site_label_3
_geom_angle
_geom_angle_site_symmetry_1
_geom_angle_site_symmetry_3
O1 Bi1 O3 80.7(2) . 5_554
O1 Bi1 O2 69.0(2) . .
O3 Bi1 O2 84.6(2) 5_554 .
O1 Bi1 O1 150.9(3) . 6_554
O3 Bi1 O1 88.6(2) 5_554 6_554
O2 Bi1 O1 83.1(2) . 6_554
O1 Bi1 O3 80.5(2) . .
O3 Bi1 O3 85.9(2) 5_554 .
O2 Bi1 O3 149.1(2) . .
O1 Bi1 O3 125.9(2) 6_554 .
O1 Bi1 O2 80.5(2) . 4_665
O3 Bi1 O2 159.9(2) 5_554 4_665
O2 Bi1 O2 95.24(11) . 4_665
O1 Bi1 O2 111.4(2) 6_554 4_665
O3 Bi1 O2 84.1(2) . 4_665
O1 Bi1 Te1 34.38(17) . .
O3 Bi1 Te1 83.76(16) 5_554 .
O2 Bi1 Te1 34.81(17) . .
O1 Bi1 Te1 117.87(16) 6_554 .
O3 Bi1 Te1 114.90(16) . .
O2 Bi1 Te1 84.75(14) 4_665 .
O1 Te1 O1 90.4(3) 2_655 3_665
O1 Te1 O1 90.4(3) 2_655 .
O1 Te1 O1 90.4(3) 3_665 .
O1 Te1 O2 82.6(3) 2_655 2_655
O1 Te1 O2 169.9(3) 3_665 2_655
O1 Te1 O2 97.0(3) . 2_655
O1 Te1 O2 97.0(3) 2_655 3_665
O1 Te1 O2 82.6(3) 3_665 3_665
O1 Te1 O2 169.9(3) . 3_665
O2 Te1 O2 90.9(3) 2_655 3_665
O1 Te1 O2 169.9(3) 2_655 .
O1 Te1 O2 97.0(3) 3_665 .
O1 Te1 O2 82.6(3) . .
O2 Te1 O2 90.9(3) 2_655 .
O2 Te1 O2 90.9(3) 3_665 .
O1 Te1 Bi1 40.6(2) 2_655 2_655
O1 Te1 Bi1 131.0(2) 3_665 2_655
O1 Te1 Bi1 91.4(2) . 2_655
O2 Te1 Bi1 42.3(2) 2_655 2_655
O2 Te1 Bi1 98.73(19) 3_665 2_655
O2 Te1 Bi1 131.8(2) . 2_655
O1 Te1 Bi1 91.4(2) 2_655 3_665
O1 Te1 Bi1 40.6(2) 3_665 3_665
O1 Te1 Bi1 131.0(2) . 3_665
O2 Te1 Bi1 131.8(2) 2_655 3_665
O2 Te1 Bi1 42.3(2) 3_665 3_665
O2 Te1 Bi1 98.73(19) . 3_665
Bi1 Te1 Bi1 119.790(4) 2_655 3_665
O1 Te1 Bi1 131.0(2) 2_655 .
O1 Te1 Bi1 91.4(2) 3_665 .
O1 Te1 Bi1 40.6(2) . .
O2 Te1 Bi1 98.73(19) 2_655 .
O2 Te1 Bi1 131.8(2) 3_665 .
O2 Te1 Bi1 42.3(2) . .
Bi1 Te1 Bi1 119.790(4) 2_655 .
Bi1 Te1 Bi1 119.790(4) 3_665 .
Te1 O1 Bi1 105.0(3) . .
Te1 O1 Bi1 134.5(3) . 5
Bi1 O1 Bi1 120.4(3) . 5
Te1 O2 Bi1 102.9(3) . .
Te1 O2 Bi1 120.5(3) . 4_664
Bi1 O2 Bi1 130.8(3) . 4_664
B1 O3 Bi1 110.7(5) . 6
B1 O3 Bi1 119.8(8) . .
Bi1 O3 Bi1 118.3(3) 6 .
O3 B1 O3 119.88(10) 2 .
O3 B1 O3 119.88(10) 2 3
O3 B1 O3 119.88(10) . 3

loop_
_geom_bond_atom_site_label_1
_geom_bond_atom_site_label_2
_geom_bond_distance
_geom_bond_site_symmetry_2
Bi1 O1 2.214(7) .
Bi1 O3 2.264(7) 5_554
Bi1 O2 2.267(7) .
Bi1 O1 2.505(7) 6_554
Bi1 O3 2.506(7) .
Bi1 O2 2.514(7) 4_665
Bi1 Te1 3.2852(5) .
Te1 O1 1.921(7) 2_655
Te1 O1 1.921(7) 3_665
Te1 O1 1.921(7) .
Te1 O2 1.924(7) 2_655
Te1 O2 1.924(7) 3_665
Te1 O2 1.924(7) .
Te1 Bi1 3.2852(5) 2_655
Te1 Bi1 3.2852(5) 3_665
O1 Bi1 2.505(7) 5
O2 Bi1 2.514(7) 4_664
O3 B1 1.378(6) .
O3 Bi1 2.264(7) 6
B1 O3 1.378(6) 2
B1 O3 1.378(6) 3
